data_1561122
loop_
_publ_author_name
'Ma, Yun-Xiang'
'Gong, Ya-Ping'
'Hu, Chun-li'
'Mao, Jiang-Gao'
'Kong, Fang'

_publ_section_title
;
 Three new d10 transition metal selenites containing PO4 tetrahedron:
 Cd7(HPO4)2(PO4)2(SeO3)2, Cd6(PO4)1.34(SeO3)4.66 and Zn3(HPO4)(SeO3)2(H2O)
;
_journal_name_full 'Journal of Solid State Chemistry'
_journal_page_first 320
_journal_page_last 326
_journal_paper_doi 10.1016/j.jssc.2018.03.033
_journal_volume 262
_journal_year 2018
_chemical_formula_sum 'H3 O11 P Se2 Zn3'
_chemical_formula_weight 564.08
_space_group_IT_number 2
_space_group_name_Hall '-P 1'
_space_group_name_H-M_alt 'P -1'
_symmetry_cell_setting triclinic
_symmetry_space_group_name_H-M 'P -1'
_atom_sites_solution_hydrogens geom
_atom_sites_solution_primary direct
_atom_sites_solution_secondary difmap
_cell_angle_alpha 65.835(7)
_cell_angle_beta 68.629(7)
_cell_angle_gamma 69.545(7)
_cell_formula_units_Z 2
_cell_length_a 7.8648(6)
_cell_length_b 8.0682(6)
_cell_length_c 8.8456(7)
_cell_measurement_reflns_used 3454
_cell_measurement_temperature 293(2)
_cell_measurement_theta_max 27.0579
_cell_measurement_theta_min 3.3323
_cell_volume 463.46(7)
_computing_structure_refinement 'SHELXL-97 (Sheldrick, 2008)'
_computing_structure_solution 'SHELXS-97 (Sheldrick, 2008)'
_diffrn_ambient_temperature 293(2)
_diffrn_detector_area_resol_mean 10.3503
_diffrn_measured_fraction_theta_full 0.991
_diffrn_measured_fraction_theta_max 0.991
_diffrn_measurement_device_type 'SuperNova, Dual, Cu at zero, Atlas'
_diffrn_measurement_method multi-scan
_diffrn_radiation_monochromator graphite
_diffrn_radiation_source 'fine-focus sealed tube'
_diffrn_radiation_type MoK\a
_diffrn_radiation_wavelength 0.71073
_diffrn_reflns_av_R_equivalents 0.0789
_diffrn_reflns_av_sigmaI/netI 0.0574
_diffrn_reflns_limit_h_max 9
_diffrn_reflns_limit_h_min -10
_diffrn_reflns_limit_k_max 10
_diffrn_reflns_limit_k_min -10
_diffrn_reflns_limit_l_max 11
_diffrn_reflns_limit_l_min -11
_diffrn_reflns_number 7617
_diffrn_reflns_theta_full 27.12
_diffrn_reflns_theta_max 27.12
_diffrn_reflns_theta_min 3.34
_exptl_absorpt_coefficient_mu 15.781
_exptl_absorpt_correction_T_max 1.00000
_exptl_absorpt_correction_T_min 0.20231
_exptl_absorpt_correction_type multi-scan
_exptl_absorpt_process_details
;
CrysAlisPro, Agilent Technologies,
Version 1.171.36.20 (release 27-06-2012 CrysAlis171 .NET)
(compiled Jul 11 2012,15:38:31)
Empirical absorption correction using spherical harmonics,
 implemented in SCALE3 ABSPACK scaling algorithm.
;
_exptl_crystal_colour colourless
_exptl_crystal_density_diffrn 4.04
_exptl_crystal_density_method 'not measured'
_exptl_crystal_description Bolck
_exptl_crystal_F_000 352
_exptl_crystal_size_max 0.120
_exptl_crystal_size_mid 0.080
_exptl_crystal_size_min 0.050
_refine_diff_density_max 2.800
_refine_diff_density_min -1.583
_refine_diff_density_rms 0.295
_refine_ls_extinction_coef 0.0080(12)
_refine_ls_extinction_expression Fc^*^=kFc[1+0.001xFc^2^\l^3^/sin(2\q)]^-1/4^
_refine_ls_extinction_method SHELXL
_refine_ls_goodness_of_fit_ref 1.068
_refine_ls_hydrogen_treatment mixed
_refine_ls_matrix_type full
_refine_ls_number_parameters 167
_refine_ls_number_reflns 2028
_refine_ls_number_restraints 6
_refine_ls_restrained_S_all 1.074
_refine_ls_R_factor_all 0.0494
_refine_ls_R_factor_gt 0.0441
_refine_ls_shift/su_max 0.078
_refine_ls_shift/su_mean 0.016
_refine_ls_structure_factor_coef Fsqd
_refine_ls_weighting_details 'calc w=1/[\s^2^(Fo^2^)+(0.0661P)^2^+2.0199P] where P=(Fo^2^+2Fc^2^)/3'
_refine_ls_weighting_scheme calc
_refine_ls_wR_factor_gt 0.1156
_refine_ls_wR_factor_ref 0.1217
_reflns_number_gt 1805
_reflns_number_total 2028
_reflns_threshold_expression >2sigma(I)
_cod_data_source_file JSSC-2018-262-320.cif
_cod_data_source_block Zn3(HPO4)(SeO3)2(H2O)
_cod_original_cell_volume 463.46(6)
_cod_original_sg_symbol_H-M P-1
_cod_database_code 1561122

loop_
_symmetry_equiv_pos_as_xyz
'x, y, z'
'-x, -y, -z'

loop_
_atom_site_label
_atom_site_type_symbol
_atom_site_fract_x
_atom_site_fract_y
_atom_site_fract_z
_atom_site_U_iso_or_equiv
_atom_site_adp_type
_atom_site_occupancy
_atom_site_symmetry_multiplicity
_atom_site_calc_flag
_atom_site_refinement_flags
_atom_site_disorder_assembly
_atom_site_disorder_group
Zn1 Zn 0.0000 1.0000 0.0000 0.0115(3) Uani 1 2 d S . .
Zn2 Zn -0.5000 1.5000 0.5000 0.0112(3) Uani 1 2 d S . .
Zn3 Zn -0.02911(12) 1.33501(11) 0.19552(10) 0.0117(2) Uani 1 1 d . . .
Zn4 Zn -0.17349(13) 0.69717(11) 0.41797(11) 0.0138(2) Uani 1 1 d . . .
Se1 Se 0.21473(10) 0.56835(9) 0.21834(8) 0.0102(2) Uani 1 1 d . . .
Se2 Se -0.33917(11) 1.15851(10) 0.30863(9) 0.0153(2) Uani 1 1 d . . .
P1 P 0.3232(2) 1.2411(2) -0.1106(2) 0.0048(4) Uani 1 1 d U . .
O1 O 0.0538(7) 0.4344(7) 0.3297(6) 0.0152(11) Uani 1 1 d . . .
O2 O 0.3072(8) 0.4953(7) 0.3856(6) 0.0177(11) Uani 1 1 d . . .
O3 O 0.0600(7) 0.7741(6) 0.2335(6) 0.0128(10) Uani 1 1 d . . .
O4 O -0.2770(8) 0.9466(7) 0.4470(6) 0.0159(11) Uani 1 1 d . . .
O5 O -0.2964(8) 1.2966(7) 0.3840(6) 0.0150(11) Uani 1 1 d . . .
O6 O -0.1458(7) 1.1764(7) 0.1378(6) 0.0135(10) Uani 1 1 d . . .
O7 O 0.3621(7) 1.3069(7) -0.3114(6) 0.0134(10) Uani 1 1 d . . .
O8 O 0.2631(7) 1.0549(6) -0.0402(6) 0.0126(10) Uani 1 1 d . . .
O9 O 0.1586(7) 1.3923(7) -0.0458(6) 0.0143(10) Uani 1 1 d . . .
O10 O 0.4903(9) 1.2326(8) -0.0641(8) 0.0265(13) Uani 1 1 d . . .
H10A H 0.518(9) 1.123(14) 0.021(14) 0.040 Uiso 1 1 d R . .
O11 O 0.1410(9) 1.0755(8) 0.3022(8) 0.0245(13) Uani 1 1 d . . .
H11A H 0.0749 0.9957 0.3183 0.029 Uiso 1 1 d G . .
H11B H 0.1580 1.0869 0.3806 0.029 Uiso 1 1 d G . .

loop_
_atom_site_aniso_label
_atom_site_aniso_U_11
_atom_site_aniso_U_22
_atom_site_aniso_U_33
_atom_site_aniso_U_23
_atom_site_aniso_U_13
_atom_site_aniso_U_12
Zn1 0.0131(6) 0.0094(5) 0.0121(6) -0.0047(4) -0.0020(5) -0.0024(4)
Zn2 0.0102(6) 0.0125(6) 0.0123(6) -0.0041(4) -0.0021(5) -0.0051(4)
Zn3 0.0127(5) 0.0123(4) 0.0123(4) -0.0041(3) -0.0036(3) -0.0051(3)
Zn4 0.0131(5) 0.0121(4) 0.0157(4) -0.0031(3) -0.0024(4) -0.0057(3)
Se1 0.0095(4) 0.0105(4) 0.0110(4) -0.0032(3) -0.0034(3) -0.0024(3)
Se2 0.0167(4) 0.0133(4) 0.0170(4) -0.0052(3) -0.0041(3) -0.0045(3)
P1 0.0073(7) 0.0029(6) 0.0039(6) -0.0023(5) 0.0024(5) -0.0033(5)
O1 0.014(3) 0.022(3) 0.017(3) -0.010(2) -0.004(2) -0.009(2)
O2 0.018(3) 0.022(3) 0.012(2) 0.002(2) -0.009(2) -0.008(2)
O3 0.016(3) 0.009(2) 0.011(2) -0.0041(19) -0.002(2) 0.0006(19)
O4 0.022(3) 0.012(2) 0.016(3) -0.004(2) -0.006(2) -0.005(2)
O5 0.016(3) 0.016(2) 0.017(3) -0.007(2) -0.004(2) -0.007(2)
O6 0.013(3) 0.015(2) 0.014(2) -0.008(2) 0.000(2) -0.004(2)
O7 0.018(3) 0.013(2) 0.009(2) -0.0001(19) -0.003(2) -0.007(2)
O8 0.011(3) 0.011(2) 0.015(2) -0.0008(19) -0.004(2) -0.006(2)
O9 0.016(3) 0.010(2) 0.013(2) -0.0029(19) -0.002(2) 0.000(2)
O10 0.027(4) 0.023(3) 0.036(3) -0.006(3) -0.017(3) -0.009(3)
O11 0.036(4) 0.017(3) 0.028(3) -0.006(2) -0.022(3) 0.000(3)

loop_
_atom_type_symbol
_atom_type_description
_atom_type_scat_dispersion_real
_atom_type_scat_dispersion_imag
_atom_type_scat_source
O O 0.0106 0.0060 'International Tables Vol C Tables 4.2.6.8 and 6.1.1.4'
H H 0.0000 0.0000 'International Tables Vol C Tables 4.2.6.8 and 6.1.1.4'
P P 0.1023 0.0942 'International Tables Vol C Tables 4.2.6.8 and 6.1.1.4'
Zn Zn 0.2839 1.4301 'International Tables Vol C Tables 4.2.6.8 and 6.1.1.4'
Se Se -0.0929 2.2259 'International Tables Vol C Tables 4.2.6.8 and 6.1.1.4'

loop_
_geom_angle_atom_site_label_1
_geom_angle_atom_site_label_2
_geom_angle_atom_site_label_3
_geom_angle
_geom_angle_site_symmetry_1
_geom_angle_site_symmetry_3
O6 Zn1 O6 180.0(2) . 2_575
O6 Zn1 O8 93.22(19) . .
O6 Zn1 O8 86.78(19) 2_575 .
O6 Zn1 O8 86.78(19) . 2_575
O6 Zn1 O8 93.22(19) 2_575 2_575
O8 Zn1 O8 180.0 . 2_575
O6 Zn1 O3 89.85(18) . 2_575
O6 Zn1 O3 90.15(18) 2_575 2_575
O8 Zn1 O3 93.98(18) . 2_575
O8 Zn1 O3 86.02(18) 2_575 2_575
O6 Zn1 O3 90.15(18) . .
O6 Zn1 O3 89.85(18) 2_575 .
O8 Zn1 O3 86.03(18) . .
O8 Zn1 O3 93.97(18) 2_575 .
O3 Zn1 O3 180.0 2_575 .
O7 Zn2 O7 180.0(2) 2_585 1_456
O7 Zn2 O2 102.76(19) 2_585 1_465
O7 Zn2 O2 77.24(19) 1_456 1_465
O7 Zn2 O2 77.24(19) 2_585 2_576
O7 Zn2 O2 102.76(19) 1_456 2_576
O2 Zn2 O2 180.0(3) 1_465 2_576
O7 Zn2 O5 87.00(19) 2_585 .
O7 Zn2 O5 93.00(19) 1_456 .
O2 Zn2 O5 87.6(2) 1_465 .
O2 Zn2 O5 92.4(2) 2_576 .
O7 Zn2 O5 93.00(19) 2_585 2_486
O7 Zn2 O5 87.00(19) 1_456 2_486
O2 Zn2 O5 92.4(2) 1_465 2_486
O2 Zn2 O5 87.6(2) 2_576 2_486
O5 Zn2 O5 179.999(1) . 2_486
O1 Zn3 O9 104.0(2) 1_565 .
O1 Zn3 O11 85.9(2) 1_565 .
O9 Zn3 O11 95.2(2) . .
O1 Zn3 O6 161.5(2) 1_565 .
O9 Zn3 O6 92.66(19) . .
O11 Zn3 O6 84.5(2) . .
O1 Zn3 O9 94.9(2) 1_565 2_585
O9 Zn3 O9 74.3(2) . 2_585
O11 Zn3 O9 169.3(2) . 2_585
O6 Zn3 O9 97.45(19) . 2_585
O1 Zn3 O5 95.4(2) 1_565 .
O9 Zn3 O5 157.2(2) . .
O11 Zn3 O5 98.2(2) . .
O6 Zn3 O5 70.45(19) . .
O9 Zn3 O5 92.3(2) 2_585 .
O1 Zn3 Se2 128.85(15) 1_565 .
O9 Zn3 Se2 127.17(14) . .
O11 Zn3 Se2 89.78(19) . .
O6 Zn3 Se2 35.47(14) . .
O9 Zn3 Se2 97.91(14) 2_585 .
O5 Zn3 Se2 35.08(12) . .
O4 Zn4 O2 111.4(2) . 2_566
O4 Zn4 O7 101.1(2) . 2_575
O2 Zn4 O7 79.05(19) 2_566 2_575
O4 Zn4 O3 92.4(2) . .
O2 Zn4 O3 152.2(2) 2_566 .
O7 Zn4 O3 111.2(2) 2_575 .
O4 Zn4 O1 92.53(19) . 2_566
O2 Zn4 O1 66.31(18) 2_566 2_566
O7 Zn4 O1 145.35(18) 2_575 2_566
O3 Zn4 O1 99.71(19) . 2_566
O4 Zn4 O1 159.5(2) . .
O2 Zn4 O1 86.7(2) 2_566 .
O7 Zn4 O1 91.49(18) 2_575 .
O3 Zn4 O1 67.75(18) . .
O1 Zn4 O1 85.96(17) 2_566 .
O4 Zn4 Se1 124.59(16) . .
O2 Zn4 Se1 119.10(16) 2_566 .
O7 Zn4 Se1 109.16(15) 2_575 .
O3 Zn4 Se1 33.62(13) . .
O1 Zn4 Se1 87.96(13) 2_566 .
O1 Zn4 Se1 34.97(12) . .
O2 Se1 O3 102.9(2) . .
O2 Se1 O1 93.1(2) . .
O3 Se1 O1 95.6(2) . .
O2 Se1 Zn4 93.45(19) . .
O3 Se1 Zn4 41.75(17) . .
O1 Se1 Zn4 55.22(18) . .
O4 Se2 O5 101.8(2) . .
O4 Se2 O6 104.1(3) . .
O5 Se2 O6 93.8(2) . .
O4 Se2 Zn3 106.19(19) . .
O5 Se2 Zn3 48.25(18) . .
O6 Se2 Zn3 45.71(16) . .
O10 P1 O8 115.4(3) . .
O10 P1 O9 107.3(3) . .
O8 P1 O9 110.0(3) . .
O10 P1 O7 109.8(3) . .
O8 P1 O7 106.6(3) . .
O9 P1 O7 107.5(3) . .
Se1 O1 Zn3 118.0(3) . 1_545
Se1 O1 Zn4 92.2(2) . 2_566
Zn3 O1 Zn4 136.3(2) 1_545 2_566
Se1 O1 Zn4 89.8(2) . .
Zn3 O1 Zn4 115.3(2) 1_545 .
Zn4 O1 Zn4 94.04(17) 2_566 .
Se1 O2 Zn4 108.3(3) . 2_566
Se1 O2 Zn2 151.3(3) . 1_645
Zn4 O2 Zn2 100.3(2) 2_566 1_645
Se1 O3 Zn4 104.6(2) . .
Se1 O3 Zn1 119.8(2) . .
Zn4 O3 Zn1 114.3(2) . .
Se2 O4 Zn4 131.3(3) . .
Se2 O5 Zn2 127.2(3) . .
Se2 O5 Zn3 96.7(2) . .
Zn2 O5 Zn3 125.9(2) . .
Se2 O6 Zn1 129.2(3) . .
Se2 O6 Zn3 98.8(2) . .
Zn1 O6 Zn3 125.4(3) . .
P1 O7 Zn2 131.3(3) . 1_654
P1 O7 Zn4 119.8(3) . 2_575
Zn2 O7 Zn4 103.4(2) 1_654 2_575
P1 O8 Zn1 130.9(3) . .
P1 O9 Zn3 123.7(3) . .
P1 O9 Zn3 128.3(3) . 2_585
Zn3 O9 Zn3 105.7(2) . 2_585

loop_
_geom_bond_atom_site_label_1
_geom_bond_atom_site_label_2
_geom_bond_distance
_geom_bond_site_symmetry_2
Zn1 O6 2.022(5) .
Zn1 O6 2.022(5) 2_575
Zn1 O8 2.140(5) .
Zn1 O8 2.140(5) 2_575
Zn1 O3 2.199(5) 2_575
Zn1 O3 2.199(5) .
Zn2 O7 2.030(5) 2_585
Zn2 O7 2.030(5) 1_456
Zn2 O2 2.125(5) 1_465
Zn2 O2 2.125(5) 2_576
Zn2 O5 2.158(5) .
Zn2 O5 2.158(5) 2_486
Zn3 O1 2.046(5) 1_565
Zn3 O9 2.079(5) .
Zn3 O11 2.100(6) .
Zn3 O6 2.107(5) .
Zn3 O9 2.160(5) 2_585
Zn3 O5 2.184(5) .
Zn3 Se2 2.9083(11) .
Zn4 O4 1.976(5) .
Zn4 O2 2.034(5) 2_566
Zn4 O7 2.042(5) 2_575
Zn4 O3 2.050(5) .
Zn4 O1 2.427(5) 2_566
Zn4 O1 2.447(5) .
Zn4 Se1 2.9793(12) .
Se1 O2 1.684(5) .
Se1 O3 1.705(5) .
Se1 O1 1.708(5) .
Se2 O4 1.673(5) .
Se2 O5 1.683(5) .
Se2 O6 1.708(5) .
P1 O10 1.487(6) .
P1 O8 1.544(5) .
P1 O9 1.555(5) .
P1 O7 1.574(5) .
O1 Zn3 2.046(5) 1_545
O1 Zn4 2.427(5) 2_566
O2 Zn4 2.034(5) 2_566
O2 Zn2 2.125(5) 1_645
O7 Zn2 2.030(5) 1_654
O7 Zn4 2.042(5) 2_575
O9 Zn3 2.160(5) 2_585
